data_4064448
loop_
_publ_author_name
'Spannhoff, Kirsten'
'Rojas, Rene'
'Fr\"ohlich, Roland'
'Kehr, Gerald'
'Erker, Gerhard'

_publ_section_title
;
 Reactions of Topologically Related &#x201C;nacnacH-CN&#x201D; and
 &#x201C;P-nacnacH-CN&#x201D; Chelate Ligand Systems with HB(C6F5)2
;
_journal_issue 8
_journal_name_full Organometallics
_journal_page_first 2377
_journal_paper_doi 10.1021/om200116q
_journal_volume 30
_journal_year 2011
_chemical_formula_sum 'C50 H32 B F10 N3 P2'
_chemical_formula_weight 937.54
_chemical_name_systematic
; 
 ? 
;
_space_group_IT_number 2
_symmetry_cell_setting triclinic
_symmetry_space_group_name_Hall '-P 1'
_symmetry_space_group_name_H-M 'P -1'
_atom_sites_solution_hydrogens 'at N2 from difmap, others geom'
_atom_sites_solution_primary direct
_atom_sites_solution_secondary difmap
_audit_creation_method SHELXL-97
_cell_angle_alpha 101.833(2)
_cell_angle_beta 105.781(4)
_cell_angle_gamma 99.151(3)
_cell_formula_units_Z 2
_cell_length_a 10.4591(4)
_cell_length_b 11.6827(4)
_cell_length_c 19.1693(9)
_cell_measurement_reflns_used 7020
_cell_measurement_temperature 223(2)
_cell_measurement_theta_max 68.25
_cell_measurement_theta_min 0.88
_cell_volume 2147.98(16)
_computing_cell_refinement 'Collect (Nonius B.V., 1998)'
_computing_data_collection 'Collect (Nonius B.V., 1998)'
_computing_data_reduction 'Denzo-SMN (Otwinowski & Minor, 1997)'
_computing_molecular_graphics 'XP (BrukerAXS, 2000)'
_computing_publication_material 'SHELXL-97 (Sheldrick, 1997)'
_computing_structure_refinement 'SHELXL-97 (Sheldrick, 1997)'
_computing_structure_solution 'SHELXS-97 (Sheldrick, 1990)'
_diffrn_ambient_temperature 223(2)
_diffrn_measured_fraction_theta_full 0.964
_diffrn_measured_fraction_theta_max 0.964
_diffrn_measurement_device_type 'Nonius KappaCCD APEXII'
_diffrn_measurement_method '\w and \f scans'
_diffrn_radiation_monochromator graphite
_diffrn_radiation_source 'fine-focus sealed tube'
_diffrn_radiation_type CuK\a
_diffrn_radiation_wavelength 1.54178
_diffrn_reflns_av_R_equivalents 0.051
_diffrn_reflns_av_sigmaI/netI 0.0278
_diffrn_reflns_limit_h_max 12
_diffrn_reflns_limit_h_min -11
_diffrn_reflns_limit_k_max 13
_diffrn_reflns_limit_k_min -13
_diffrn_reflns_limit_l_max 21
_diffrn_reflns_limit_l_min -22
_diffrn_reflns_number 28040
_diffrn_reflns_theta_full 67.36
_diffrn_reflns_theta_max 67.36
_diffrn_reflns_theta_min 4.41
_exptl_absorpt_coefficient_mu 1.659
_exptl_absorpt_correction_T_max 0.8517
_exptl_absorpt_correction_T_min 0.5425
_exptl_absorpt_correction_type multi-scan
_exptl_absorpt_process_details 'Denzo (Otwinowski, Borek, Majewski & Minor, 2003)'
_exptl_crystal_colour colourless
_exptl_crystal_density_diffrn 1.450
_exptl_crystal_density_method 'not measured'
_exptl_crystal_description plate
_exptl_crystal_F_000 956
_exptl_crystal_size_max 0.42
_exptl_crystal_size_mid 0.20
_exptl_crystal_size_min 0.10
_refine_diff_density_max 0.321
_refine_diff_density_min -0.315
_refine_diff_density_rms 0.044
_refine_ls_extinction_coef 0.00196(18)
_refine_ls_extinction_expression Fc^*^=kFc[1+0.001xFc^2^\l^3^/sin(2\q)]^-1/4^
_refine_ls_extinction_method SHELXL
_refine_ls_goodness_of_fit_ref 1.036
_refine_ls_hydrogen_treatment mixed
_refine_ls_matrix_type full
_refine_ls_number_parameters 602
_refine_ls_number_reflns 7444
_refine_ls_number_restraints 0
_refine_ls_restrained_S_all 1.036
_refine_ls_R_factor_all 0.0469
_refine_ls_R_factor_gt 0.0417
_refine_ls_shift/su_max 0.001
_refine_ls_shift/su_mean 0.000
_refine_ls_structure_factor_coef Fsqd
_refine_ls_weighting_details 'calc w=1/[\s^2^(Fo^2^)+(0.0507P)^2^+1.2514P] where P=(Fo^2^+2Fc^2^)/3'
_refine_ls_weighting_scheme calc
_refine_ls_wR_factor_gt 0.1051
_refine_ls_wR_factor_ref 0.1094
_reflns_number_gt 6595
_reflns_number_total 7444
_reflns_threshold_expression >2sigma(I)
_cod_data_source_file om200116q_si_008.cif
_cod_data_source_block erk5576
_cod_original_cell_volume 2147.98(15)
_cod_original_sg_symbol_H-M P-1
_cod_database_code 4064448

loop_
_symmetry_equiv_pos_as_xyz
'x, y, z'
'-x, -y, -z'

loop_
_atom_site_label
_atom_site_type_symbol
_atom_site_fract_x
_atom_site_fract_y
_atom_site_fract_z
_atom_site_U_iso_or_equiv
_atom_site_adp_type
_atom_site_occupancy
_atom_site_symmetry_multiplicity
_atom_site_calc_flag
_atom_site_refinement_flags
P1 P 0.93134(5) 0.62264(4) 0.29342(3) 0.02877(13) Uani 1 1 d .
P2 P 1.07041(5) 0.42529(4) 0.27525(3) 0.03376(14) Uani 1 1 d .
N1 N 0.93028(16) 0.75788(13) 0.28198(9) 0.0303(3) Uani 1 1 d .
N2 N 1.1370(2) 0.55034(16) 0.15073(11) 0.0440(5) Uani 1 1 d .
H2 H 1.136(3) 0.482(2) 0.1523(14) 0.053 Uiso 1 1 d .
N3 N 1.03048(17) 0.70637(14) 0.17688(9) 0.0323(4) Uani 1 1 d .
H3 H 1.045(2) 0.721(2) 0.1382(13) 0.039 Uiso 1 1 d .
B1 B 1.0022(2) 0.81160(19) 0.23005(12) 0.0324(5) Uani 1 1 d .
C1 C 1.04351(19) 0.56364(16) 0.25206(11) 0.0321(4) Uani 1 1 d .
C2 C 1.07087(19) 0.60929(16) 0.19396(11) 0.0323(4) Uani 1 1 d .
C11 C 0.8470(2) 0.81980(17) 0.31975(11) 0.0343(4) Uani 1 1 d .
C12 C 0.8965(2) 0.8725(2) 0.39641(12) 0.0450(5) Uani 1 1 d .
H12 H 0.9861 0.8725 0.4236 0.054 Uiso 1 1 calc R
C13 C 0.8152(3) 0.9253(2) 0.43329(15) 0.0600(7) Uani 1 1 d .
H13 H 0.8495 0.9593 0.4855 0.072 Uiso 1 1 calc R
C14 C 0.6848(3) 0.9283(2) 0.39449(16) 0.0622(7) Uani 1 1 d .
H14 H 0.6306 0.9655 0.4196 0.075 Uiso 1 1 calc R
C15 C 0.6348(3) 0.8763(2) 0.31846(15) 0.0572(6) Uani 1 1 d .
H15 H 0.5457 0.8776 0.2915 0.069 Uiso 1 1 calc R
C16 C 0.7150(2) 0.82157(19) 0.28104(13) 0.0430(5) Uani 1 1 d .
H16 H 0.6793 0.7856 0.2291 0.052 Uiso 1 1 calc R
C21 C 1.2142(2) 0.59619(18) 0.10866(11) 0.0351(4) Uani 1 1 d .
C22 C 1.2027(2) 0.5246(2) 0.03913(12) 0.0446(5) Uani 1 1 d .
H22 H 1.1385 0.4506 0.0192 0.054 Uiso 1 1 calc R
C23 C 1.2854(3) 0.5619(2) -0.00092(14) 0.0571(6) Uani 1 1 d .
H23 H 1.2783 0.5127 -0.0479 0.069 Uiso 1 1 calc R
C24 C 1.3783(3) 0.6707(2) 0.02749(15) 0.0590(7) Uani 1 1 d .
H24 H 1.4341 0.6959 0.0000 0.071 Uiso 1 1 calc R
C25 C 1.3892(2) 0.7427(2) 0.09639(15) 0.0523(6) Uani 1 1 d .
H25 H 1.4519 0.8174 0.1156 0.063 Uiso 1 1 calc R
C26 C 1.3080(2) 0.7053(2) 0.13760(13) 0.0427(5) Uani 1 1 d .
H26 H 1.3168 0.7540 0.1850 0.051 Uiso 1 1 calc R
C31 C 0.9830(2) 0.62907(18) 0.39207(11) 0.0358(4) Uani 1 1 d .
C32 C 1.1209(2) 0.66181(19) 0.43267(12) 0.0448(5) Uani 1 1 d .
H32 H 1.1864 0.6665 0.4075 0.054 Uiso 1 1 calc R
C33 C 1.1621(3) 0.6877(2) 0.51048(14) 0.0618(7) Uani 1 1 d .
H33 H 1.2556 0.7104 0.5379 0.074 Uiso 1 1 calc R
C34 C 1.0670(4) 0.6803(3) 0.54782(14) 0.0703(8) Uani 1 1 d .
H34 H 1.0955 0.6993 0.6006 0.084 Uiso 1 1 calc R
C35 C 0.9305(3) 0.6452(3) 0.50803(15) 0.0675(8) Uani 1 1 d .
H35 H 0.8657 0.6379 0.5335 0.081 Uiso 1 1 calc R
C36 C 0.8880(3) 0.6206(2) 0.43072(13) 0.0504(6) Uani 1 1 d .
H36 H 0.7943 0.5979 0.4039 0.060 Uiso 1 1 calc R
C41 C 0.76164(19) 0.52734(16) 0.25047(11) 0.0318(4) Uani 1 1 d .
C42 C 0.7185(2) 0.42660(19) 0.27337(13) 0.0438(5) Uani 1 1 d .
H42 H 0.7745 0.4114 0.3163 0.053 Uiso 1 1 calc R
C43 C 0.5937(3) 0.3487(2) 0.23340(15) 0.0549(6) Uani 1 1 d .
H43 H 0.5655 0.2805 0.2491 0.066 Uiso 1 1 calc R
C44 C 0.5106(2) 0.3705(2) 0.17064(15) 0.0559(6) Uani 1 1 d .
H44 H 0.4252 0.3180 0.1442 0.067 Uiso 1 1 calc R
C45 C 0.5519(2) 0.4688(2) 0.14652(13) 0.0491(5) Uani 1 1 d .
H45 H 0.4951 0.4832 0.1035 0.059 Uiso 1 1 calc R
C46 C 0.6775(2) 0.54672(18) 0.18578(11) 0.0377(4) Uani 1 1 d .
H46 H 0.7062 0.6132 0.1687 0.045 Uiso 1 1 calc R
C51 C 1.2534(2) 0.44989(18) 0.32317(11) 0.0374(4) Uani 1 1 d .
C52 C 1.2943(2) 0.3652(2) 0.36124(12) 0.0436(5) Uani 1 1 d .
H52 H 1.2297 0.2968 0.3579 0.052 Uiso 1 1 calc R
C53 C 1.4291(3) 0.3812(2) 0.40385(13) 0.0529(6) Uani 1 1 d .
H53 H 1.4555 0.3239 0.4293 0.064 Uiso 1 1 calc R
C54 C 1.5246(3) 0.4811(3) 0.40900(15) 0.0589(7) Uani 1 1 d .
H54 H 1.6160 0.4922 0.4382 0.071 Uiso 1 1 calc R
C55 C 1.4858(3) 0.5643(3) 0.37138(16) 0.0612(7) Uani 1 1 d .
H55 H 1.5513 0.6320 0.3745 0.073 Uiso 1 1 calc R
C56 C 1.3511(2) 0.5494(2) 0.32874(14) 0.0482(5) Uani 1 1 d .
H56 H 1.3259 0.6073 0.3034 0.058 Uiso 1 1 calc R
C61 C 1.0468(2) 0.31885(17) 0.18488(12) 0.0365(4) Uani 1 1 d .
C62 C 1.1456(2) 0.25871(19) 0.17045(13) 0.0437(5) Uani 1 1 d .
H62 H 1.2297 0.2723 0.2081 0.052 Uiso 1 1 calc R
C63 C 1.1212(3) 0.1789(2) 0.10115(13) 0.0515(6) Uani 1 1 d .
H63 H 1.1886 0.1387 0.0924 0.062 Uiso 1 1 calc R
C64 C 0.9993(3) 0.1584(2) 0.04550(14) 0.0551(6) Uani 1 1 d .
H64 H 0.9838 0.1055 -0.0016 0.066 Uiso 1 1 calc R
C65 C 0.8995(3) 0.2158(2) 0.05885(14) 0.0565(6) Uani 1 1 d .
H65 H 0.8156 0.2015 0.0209 0.068 Uiso 1 1 calc R
C66 C 0.9224(2) 0.2945(2) 0.12801(14) 0.0491(5) Uani 1 1 d .
H66 H 0.8532 0.3321 0.1368 0.059 Uiso 1 1 calc R
C71 C 0.9003(2) 0.88469(17) 0.18423(11) 0.0345(4) Uani 1 1 d .
C72 C 0.8891(2) 0.99644(18) 0.22082(12) 0.0410(5) Uani 1 1 d .
F72 F 0.96895(14) 1.04895(11) 0.29263(7) 0.0532(3) Uani 1 1 d .
C73 C 0.7967(3) 1.0587(2) 0.19023(15) 0.0504(6) Uani 1 1 d .
F73 F 0.78796(17) 1.16324(13) 0.23122(10) 0.0715(4) Uani 1 1 d .
C74 C 0.7124(2) 1.0119(2) 0.11732(15) 0.0532(6) Uani 1 1 d .
F74 F 0.62230(17) 1.07148(16) 0.08632(11) 0.0807(5) Uani 1 1 d .
C75 C 0.7223(2) 0.9041(2) 0.07728(13) 0.0483(5) Uani 1 1 d .
F75 F 0.64275(15) 0.85825(15) 0.00524(8) 0.0684(4) Uani 1 1 d .
C76 C 0.8137(2) 0.84277(18) 0.11117(12) 0.0393(5) Uani 1 1 d .
F76 F 0.81213(14) 0.73501(12) 0.06774(7) 0.0533(3) Uani 1 1 d .
C81 C 1.1542(2) 0.90770(16) 0.27051(11) 0.0331(4) Uani 1 1 d .
C82 C 1.2144(2) 0.95663(18) 0.22338(11) 0.0374(4) Uani 1 1 d .
F82 F 1.14896(13) 0.92372(11) 0.14813(6) 0.0476(3) Uani 1 1 d .
C83 C 1.3390(2) 1.03544(18) 0.24639(12) 0.0411(5) Uani 1 1 d .
F83 F 1.39121(14) 1.07517(13) 0.19636(8) 0.0588(4) Uani 1 1 d .
C84 C 1.4124(2) 1.07259(18) 0.32138(13) 0.0416(5) Uani 1 1 d .
F84 F 1.53572(13) 1.14842(12) 0.34545(8) 0.0557(4) Uani 1 1 d .
C85 C 1.3594(2) 1.02889(19) 0.37128(12) 0.0405(5) Uani 1 1 d .
F85 F 1.42927(13) 1.06481(13) 0.44487(7) 0.0569(4) Uani 1 1 d .
C86 C 1.2341(2) 0.94741(17) 0.34499(11) 0.0356(4) Uani 1 1 d .
F86 F 1.19237(13) 0.90690(12) 0.39820(7) 0.0502(3) Uani 1 1 d .

loop_
_atom_site_aniso_label
_atom_site_aniso_U_11
_atom_site_aniso_U_22
_atom_site_aniso_U_33
_atom_site_aniso_U_23
_atom_site_aniso_U_13
_atom_site_aniso_U_12
P1 0.0309(3) 0.0279(2) 0.0295(2) 0.00776(18) 0.01205(19) 0.00736(19)
P2 0.0361(3) 0.0299(3) 0.0402(3) 0.0120(2) 0.0163(2) 0.0103(2)
N1 0.0336(8) 0.0264(8) 0.0323(8) 0.0058(6) 0.0135(7) 0.0076(6)
N2 0.0640(12) 0.0290(9) 0.0569(11) 0.0153(8) 0.0413(10) 0.0162(9)
N3 0.0423(9) 0.0274(8) 0.0303(8) 0.0083(7) 0.0159(7) 0.0080(7)
B1 0.0380(12) 0.0271(10) 0.0323(11) 0.0071(9) 0.0121(9) 0.0074(9)
C1 0.0354(10) 0.0287(9) 0.0357(10) 0.0095(8) 0.0154(8) 0.0090(8)
C2 0.0339(10) 0.0275(9) 0.0355(10) 0.0052(8) 0.0143(8) 0.0054(8)
C11 0.0384(11) 0.0274(9) 0.0387(11) 0.0056(8) 0.0169(9) 0.0083(8)
C12 0.0443(12) 0.0443(12) 0.0433(12) 0.0000(10) 0.0164(10) 0.0116(10)
C13 0.0628(16) 0.0627(16) 0.0505(14) -0.0060(12) 0.0239(12) 0.0195(13)
C14 0.0591(16) 0.0672(17) 0.0663(17) 0.0028(13) 0.0304(13) 0.0312(13)
C15 0.0484(14) 0.0640(16) 0.0625(16) 0.0074(12) 0.0200(12) 0.0295(12)
C16 0.0447(12) 0.0405(11) 0.0424(12) 0.0047(9) 0.0124(10) 0.0159(10)
C21 0.0400(11) 0.0348(10) 0.0376(10) 0.0123(8) 0.0191(9) 0.0124(9)
C22 0.0521(13) 0.0400(11) 0.0427(12) 0.0058(9) 0.0214(10) 0.0086(10)
C23 0.0744(17) 0.0633(16) 0.0490(14) 0.0175(12) 0.0381(13) 0.0222(14)
C24 0.0642(16) 0.0673(17) 0.0681(17) 0.0336(14) 0.0427(14) 0.0198(13)
C25 0.0440(13) 0.0485(13) 0.0692(16) 0.0220(12) 0.0235(12) 0.0051(10)
C26 0.0426(12) 0.0414(12) 0.0444(12) 0.0094(9) 0.0162(10) 0.0080(9)
C31 0.0419(11) 0.0349(10) 0.0330(10) 0.0104(8) 0.0124(9) 0.0121(9)
C32 0.0492(13) 0.0420(12) 0.0405(12) 0.0092(9) 0.0086(10) 0.0144(10)
C33 0.0691(17) 0.0591(16) 0.0434(13) 0.0089(11) -0.0053(12) 0.0220(13)
C34 0.110(3) 0.0696(18) 0.0339(13) 0.0159(12) 0.0180(15) 0.0319(17)
C35 0.092(2) 0.0786(19) 0.0442(14) 0.0211(13) 0.0362(15) 0.0212(16)
C36 0.0546(14) 0.0596(14) 0.0400(12) 0.0138(11) 0.0210(11) 0.0099(11)
C41 0.0354(10) 0.0285(9) 0.0333(10) 0.0065(8) 0.0145(8) 0.0080(8)
C42 0.0474(13) 0.0366(11) 0.0506(13) 0.0160(10) 0.0179(10) 0.0079(10)
C43 0.0528(14) 0.0397(12) 0.0705(16) 0.0126(11) 0.0274(13) -0.0057(11)
C44 0.0411(13) 0.0545(14) 0.0589(15) -0.0020(12) 0.0178(11) -0.0078(11)
C45 0.0408(12) 0.0566(14) 0.0403(12) 0.0033(10) 0.0075(10) 0.0056(11)
C46 0.0405(11) 0.0353(10) 0.0360(11) 0.0072(8) 0.0129(9) 0.0066(9)
C51 0.0403(11) 0.0379(11) 0.0387(11) 0.0088(9) 0.0169(9) 0.0156(9)
C52 0.0494(13) 0.0458(12) 0.0392(11) 0.0110(9) 0.0164(10) 0.0171(10)
C53 0.0575(15) 0.0664(16) 0.0435(12) 0.0172(11) 0.0174(11) 0.0318(13)
C54 0.0422(13) 0.0805(19) 0.0539(14) 0.0142(13) 0.0123(11) 0.0229(13)
C55 0.0416(13) 0.0651(16) 0.0752(18) 0.0163(14) 0.0189(13) 0.0091(12)
C56 0.0415(12) 0.0475(13) 0.0587(14) 0.0163(11) 0.0174(11) 0.0131(10)
C61 0.0408(11) 0.0268(9) 0.0441(11) 0.0130(8) 0.0146(9) 0.0070(8)
C62 0.0459(12) 0.0385(11) 0.0472(12) 0.0076(9) 0.0165(10) 0.0126(10)
C63 0.0651(15) 0.0405(12) 0.0501(13) 0.0044(10) 0.0209(12) 0.0204(11)
C64 0.0777(18) 0.0381(12) 0.0428(13) 0.0047(10) 0.0124(12) 0.0132(12)
C65 0.0595(15) 0.0476(13) 0.0484(14) 0.0062(11) -0.0004(11) 0.0114(12)
C66 0.0465(13) 0.0428(12) 0.0560(14) 0.0124(10) 0.0106(11) 0.0147(10)
C71 0.0374(11) 0.0284(9) 0.0377(10) 0.0098(8) 0.0121(9) 0.0054(8)
C72 0.0464(12) 0.0307(10) 0.0436(12) 0.0094(9) 0.0108(10) 0.0084(9)
F72 0.0620(8) 0.0375(7) 0.0494(7) -0.0016(6) 0.0076(6) 0.0158(6)
C73 0.0556(14) 0.0338(11) 0.0657(15) 0.0155(10) 0.0200(12) 0.0166(10)
F73 0.0817(11) 0.0415(8) 0.0962(12) 0.0157(8) 0.0275(9) 0.0322(7)
C74 0.0460(13) 0.0499(13) 0.0708(16) 0.0320(12) 0.0131(12) 0.0191(11)
F74 0.0656(10) 0.0798(11) 0.1045(13) 0.0479(10) 0.0099(9) 0.0369(9)
C75 0.0421(12) 0.0562(14) 0.0439(12) 0.0232(11) 0.0048(10) 0.0061(10)
F75 0.0588(9) 0.0852(11) 0.0514(8) 0.0270(8) -0.0026(7) 0.0124(8)
C76 0.0431(12) 0.0340(10) 0.0393(11) 0.0098(9) 0.0125(9) 0.0054(9)
F76 0.0630(8) 0.0456(7) 0.0395(7) 0.0010(6) 0.0059(6) 0.0104(6)
C81 0.0379(11) 0.0263(9) 0.0358(10) 0.0075(8) 0.0128(8) 0.0076(8)
C82 0.0421(11) 0.0319(10) 0.0360(11) 0.0101(8) 0.0098(9) 0.0048(9)
F82 0.0547(8) 0.0475(7) 0.0357(6) 0.0150(5) 0.0109(6) -0.0019(6)
C83 0.0442(12) 0.0317(10) 0.0500(12) 0.0161(9) 0.0177(10) 0.0038(9)
F83 0.0591(8) 0.0569(8) 0.0605(8) 0.0269(7) 0.0219(7) -0.0071(7)
C84 0.0348(11) 0.0303(10) 0.0541(13) 0.0085(9) 0.0098(10) 0.0024(9)
F84 0.0403(7) 0.0460(7) 0.0690(9) 0.0121(6) 0.0092(6) -0.0056(6)
C85 0.0387(11) 0.0391(11) 0.0372(11) 0.0040(9) 0.0058(9) 0.0090(9)
F85 0.0453(7) 0.0684(9) 0.0404(7) 0.0029(6) 0.0015(6) 0.0020(6)
C86 0.0377(11) 0.0344(10) 0.0374(11) 0.0101(8) 0.0146(9) 0.0093(8)
F86 0.0465(7) 0.0653(8) 0.0349(6) 0.0124(6) 0.0134(5) 0.0013(6)

loop_
_atom_type_symbol
_atom_type_description
_atom_type_scat_dispersion_real
_atom_type_scat_dispersion_imag
_atom_type_scat_source
C C 0.0181 0.0091 'International Tables Vol C Tables 4.2.6.8 and 6.1.1.4'
H H 0.0000 0.0000 'International Tables Vol C Tables 4.2.6.8 and 6.1.1.4'
B B 0.0090 0.0039 'International Tables Vol C Tables 4.2.6.8 and 6.1.1.4'
N N 0.0311 0.0180 'International Tables Vol C Tables 4.2.6.8 and 6.1.1.4'
F F 0.0727 0.0534 'International Tables Vol C Tables 4.2.6.8 and 6.1.1.4'
P P 0.2955 0.4335 'International Tables Vol C Tables 4.2.6.8 and 6.1.1.4'

loop_
_geom_angle_atom_site_label_1
_geom_angle_atom_site_label_2
_geom_angle_atom_site_label_3
_geom_angle
N1 P1 C1 109.06(8)
N1 P1 C31 109.96(9)
C1 P1 C31 110.16(9)
N1 P1 C41 109.84(8)
C1 P1 C41 109.85(9)
C31 P1 C41 107.96(9)
C1 P2 C51 106.49(9)
C1 P2 C61 105.06(9)
C51 P2 C61 102.53(9)
C11 N1 B1 123.06(15)
C11 N1 P1 113.67(12)
B1 N1 P1 123.09(12)
C2 N2 C21 128.51(17)
C2 N2 H2 115.0(18)
C21 N2 H2 116.3(18)
C2 N3 B1 127.19(16)
C2 N3 H3 114.3(15)
B1 N3 H3 115.7(15)
N3 B1 N1 107.99(15)
N3 B1 C71 112.67(16)
N1 B1 C71 107.76(16)
N3 B1 C81 104.18(15)
N1 B1 C81 118.12(16)
C71 B1 C81 106.25(15)
C2 C1 P1 117.54(14)
C2 C1 P2 128.91(14)
P1 C1 P2 111.37(10)
N3 C2 N2 117.95(17)
N3 C2 C1 122.93(17)
N2 C2 C1 119.08(17)
C16 C11 C12 118.50(18)
C16 C11 N1 121.12(17)
C12 C11 N1 120.28(18)
C13 C12 C11 120.6(2)
C13 C12 H12 119.7
C11 C12 H12 119.7
C14 C13 C12 120.8(2)
C14 C13 H13 119.6
C12 C13 H13 119.6
C15 C14 C13 119.1(2)
C15 C14 H14 120.5
C13 C14 H14 120.5
C14 C15 C16 120.6(2)
C14 C15 H15 119.7
C16 C15 H15 119.7
C11 C16 C15 120.5(2)
C11 C16 H16 119.8
C15 C16 H16 119.8
C26 C21 C22 119.85(19)
C26 C21 N2 121.72(19)
C22 C21 N2 118.22(19)
C23 C22 C21 119.9(2)
C23 C22 H22 120.0
C21 C22 H22 120.0
C24 C23 C22 120.4(2)
C24 C23 H23 119.8
C22 C23 H23 119.8
C23 C24 C25 119.8(2)
C23 C24 H24 120.1
C25 C24 H24 120.1
C24 C25 C26 120.3(2)
C24 C25 H25 119.8
C26 C25 H25 119.8
C21 C26 C25 119.7(2)
C21 C26 H26 120.1
C25 C26 H26 120.1
C32 C31 C36 118.9(2)
C32 C31 P1 119.03(16)
C36 C31 P1 121.33(17)
C31 C32 C33 119.9(2)
C31 C32 H32 120.0
C33 C32 H32 120.0
C34 C33 C32 120.5(3)
C34 C33 H33 119.8
C32 C33 H33 119.8
C35 C34 C33 120.0(2)
C35 C34 H34 120.0
C33 C34 H34 120.0
C34 C35 C36 120.2(3)
C34 C35 H35 119.9
C36 C35 H35 119.9
C35 C36 C31 120.6(2)
C35 C36 H36 119.7
C31 C36 H36 119.7
C42 C41 C46 118.60(19)
C42 C41 P1 122.50(16)
C46 C41 P1 118.36(15)
C43 C42 C41 120.4(2)
C43 C42 H42 119.8
C41 C42 H42 119.8
C44 C43 C42 120.2(2)
C44 C43 H43 119.9
C42 C43 H43 119.9
C45 C44 C43 120.3(2)
C45 C44 H44 119.8
C43 C44 H44 119.8
C44 C45 C46 119.8(2)
C44 C45 H45 120.1
C46 C45 H45 120.1
C45 C46 C41 120.6(2)
C45 C46 H46 119.7
C41 C46 H46 119.7
C56 C51 C52 118.4(2)
C56 C51 P2 124.91(17)
C52 C51 P2 116.55(16)
C53 C52 C51 120.6(2)
C53 C52 H52 119.7
C51 C52 H52 119.7
C54 C53 C52 120.1(2)
C54 C53 H53 119.9
C52 C53 H53 119.9
C55 C54 C53 119.8(2)
C55 C54 H54 120.1
C53 C54 H54 120.1
C54 C55 C56 120.6(3)
C54 C55 H55 119.7
C56 C55 H55 119.7
C51 C56 C55 120.5(2)
C51 C56 H56 119.8
C55 C56 H56 119.8
C62 C61 C66 117.8(2)
C62 C61 P2 123.65(16)
C66 C61 P2 118.57(16)
C63 C62 C61 120.9(2)
C63 C62 H62 119.6
C61 C62 H62 119.6
C64 C63 C62 120.3(2)
C64 C63 H63 119.8
C62 C63 H63 119.8
C63 C64 C65 119.8(2)
C63 C64 H64 120.1
C65 C64 H64 120.1
C64 C65 C66 120.2(2)
C64 C65 H65 119.9
C66 C65 H65 119.9
C65 C66 C61 121.0(2)
C65 C66 H66 119.5
C61 C66 H66 119.5
C76 C71 C72 113.43(19)
C76 C71 B1 126.36(17)
C72 C71 B1 120.08(18)
F72 C72 C73 115.64(19)
F72 C72 C71 119.78(18)
C73 C72 C71 124.5(2)
F73 C73 C72 120.5(2)
F73 C73 C74 120.3(2)
C72 C73 C74 119.3(2)
F74 C74 C75 120.9(2)
F74 C74 C73 120.2(2)
C75 C74 C73 118.9(2)
F75 C75 C74 119.7(2)
F75 C75 C76 120.5(2)
C74 C75 C76 119.8(2)
F76 C76 C71 120.79(18)
F76 C76 C75 115.23(19)
C71 C76 C75 124.0(2)
C86 C81 C82 112.65(18)
C86 C81 B1 130.31(17)
C82 C81 B1 117.03(17)
F82 C82 C83 115.48(18)
F82 C82 C81 119.35(17)
C83 C82 C81 125.15(19)
F83 C83 C82 121.01(19)
F83 C83 C84 119.71(19)
C82 C83 C84 119.26(19)
F84 C84 C85 120.5(2)
F84 C84 C83 120.6(2)
C85 C84 C83 118.95(19)
F85 C85 C84 119.78(19)
F85 C85 C86 120.64(19)
C84 C85 C86 119.58(19)
F86 C86 C81 120.46(17)
F86 C86 C85 115.15(18)
C81 C86 C85 124.38(19)

loop_
_geom_bond_atom_site_label_1
_geom_bond_atom_site_label_2
_geom_bond_distance
P1 N1 1.6403(16)
P1 C1 1.7376(19)
P1 C31 1.802(2)
P1 C41 1.808(2)
P2 C1 1.8056(19)
P2 C51 1.830(2)
P2 C61 1.842(2)
N1 C11 1.461(2)
N1 B1 1.570(3)
N2 C2 1.367(2)
N2 C21 1.409(3)
N2 H2 0.81(3)
N3 C2 1.342(2)
N3 B1 1.550(3)
N3 H3 0.84(2)
B1 C71 1.651(3)
B1 C81 1.671(3)
C1 C2 1.405(3)
C11 C16 1.384(3)
C11 C12 1.386(3)
C12 C13 1.385(3)
C12 H12 0.9400
C13 C14 1.374(4)
C13 H13 0.9400
C14 C15 1.374(4)
C14 H14 0.9400
C15 C16 1.391(3)
C15 H15 0.9400
C16 H16 0.9400
C21 C26 1.383(3)
C21 C22 1.383(3)
C22 C23 1.381(3)
C22 H22 0.9400
C23 C24 1.375(4)
C23 H23 0.9400
C24 C25 1.377(4)
C24 H24 0.9400
C25 C26 1.387(3)
C25 H25 0.9400
C26 H26 0.9400
C31 C32 1.387(3)
C31 C36 1.394(3)
C32 C33 1.388(3)
C32 H32 0.9400
C33 C34 1.377(4)
C33 H33 0.9400
C34 C35 1.371(4)
C34 H34 0.9400
C35 C36 1.379(3)
C35 H35 0.9400
C36 H36 0.9400
C41 C42 1.390(3)
C41 C46 1.396(3)
C42 C43 1.383(3)
C42 H42 0.9400
C43 C44 1.377(4)
C43 H43 0.9400
C44 C45 1.374(4)
C44 H44 0.9400
C45 C46 1.386(3)
C45 H45 0.9400
C46 H46 0.9400
C51 C56 1.386(3)
C51 C52 1.398(3)
C52 C53 1.384(3)
C52 H52 0.9400
C53 C54 1.377(4)
C53 H53 0.9400
C54 C55 1.372(4)
C54 H54 0.9400
C55 C56 1.386(3)
C55 H55 0.9400
C56 H56 0.9400
C61 C62 1.394(3)
C61 C66 1.395(3)
C62 C63 1.390(3)
C62 H62 0.9400
C63 C64 1.371(4)
C63 H63 0.9400
C64 C65 1.379(4)
C64 H64 0.9400
C65 C66 1.385(3)
C65 H65 0.9400
C66 H66 0.9400
C71 C76 1.382(3)
C71 C72 1.389(3)
C72 F72 1.354(2)
C72 C73 1.377(3)
C73 F73 1.341(3)
C73 C74 1.376(4)
C74 F74 1.341(3)
C74 C75 1.369(4)
C75 F75 1.348(3)
C75 C76 1.386(3)
C76 F76 1.354(2)
C81 C86 1.381(3)
C81 C82 1.395(3)
C82 F82 1.360(2)
C82 C83 1.371(3)
C83 F83 1.349(2)
C83 C84 1.372(3)
C84 F84 1.344(2)
C84 C85 1.372(3)
C85 F85 1.341(2)
C85 C86 1.388(3)
C86 F86 1.352(2)

loop_
_geom_torsion_atom_site_label_1
_geom_torsion_atom_site_label_2
_geom_torsion_atom_site_label_3
_geom_torsion_atom_site_label_4
_geom_torsion
C1 P1 N1 C11 -175.53(13)
C31 P1 N1 C11 -54.63(15)
C41 P1 N1 C11 64.04(15)
C1 P1 N1 B1 9.15(17)
C31 P1 N1 B1 130.05(15)
C41 P1 N1 B1 -111.28(15)
C2 N3 B1 N1 -38.7(3)
C2 N3 B1 C71 -157.59(18)
C2 N3 B1 C81 87.7(2)
C11 N1 B1 N3 -157.94(16)
P1 N1 B1 N3 16.9(2)
C11 N1 B1 C71 -36.0(2)
P1 N1 B1 C71 138.92(14)
C11 N1 B1 C81 84.3(2)
P1 N1 B1 C81 -100.80(18)
N1 P1 C1 C2 -24.41(18)
C31 P1 C1 C2 -145.18(15)
C41 P1 C1 C2 96.02(16)
N1 P1 C1 P2 170.85(9)
C31 P1 C1 P2 50.08(13)
C41 P1 C1 P2 -68.72(12)
C51 P2 C1 C2 76.9(2)
C61 P2 C1 C2 -31.4(2)
C51 P2 C1 P1 -120.52(11)
C61 P2 C1 P1 131.18(11)
B1 N3 C2 N2 -156.59(19)
B1 N3 C2 C1 25.9(3)
C21 N2 C2 N3 26.0(3)
C21 N2 C2 C1 -156.4(2)
P1 C1 C2 N3 9.8(3)
P2 C1 C2 N3 171.44(15)
P1 C1 C2 N2 -167.66(16)
P2 C1 C2 N2 -6.0(3)
B1 N1 C11 C16 77.5(2)
P1 N1 C11 C16 -97.9(2)
B1 N1 C11 C12 -106.1(2)
P1 N1 C11 C12 78.6(2)
C16 C11 C12 C13 0.3(3)
N1 C11 C12 C13 -176.2(2)
C11 C12 C13 C14 -1.2(4)
C12 C13 C14 C15 1.2(4)
C13 C14 C15 C16 -0.3(4)
C12 C11 C16 C15 0.6(3)
N1 C11 C16 C15 177.1(2)
C14 C15 C16 C11 -0.7(4)
C2 N2 C21 C26 44.4(3)
C2 N2 C21 C22 -140.9(2)
C26 C21 C22 C23 0.5(3)
N2 C21 C22 C23 -174.4(2)
C21 C22 C23 C24 -0.8(4)
C22 C23 C24 C25 0.2(4)
C23 C24 C25 C26 0.7(4)
C22 C21 C26 C25 0.5(3)
N2 C21 C26 C25 175.1(2)
C24 C25 C26 C21 -1.1(4)
N1 P1 C31 C32 -81.20(18)
C1 P1 C31 C32 39.03(19)
C41 P1 C31 C32 158.98(16)
N1 P1 C31 C36 88.57(19)
C1 P1 C31 C36 -151.20(18)
C41 P1 C31 C36 -31.3(2)
C36 C31 C32 C33 -1.2(3)
P1 C31 C32 C33 168.79(18)
C31 C32 C33 C34 0.5(4)
C32 C33 C34 C35 1.1(4)
C33 C34 C35 C36 -1.9(5)
C34 C35 C36 C31 1.1(4)
C32 C31 C36 C35 0.5(4)
P1 C31 C36 C35 -169.3(2)
N1 P1 C41 C42 -155.37(16)
C1 P1 C41 C42 84.67(18)
C31 P1 C41 C42 -35.47(19)
N1 P1 C41 C46 33.21(17)
C1 P1 C41 C46 -86.74(17)
C31 P1 C41 C46 153.11(15)
C46 C41 C42 C43 -1.1(3)
P1 C41 C42 C43 -172.48(17)
C41 C42 C43 C44 -0.3(4)
C42 C43 C44 C45 1.0(4)
C43 C44 C45 C46 -0.3(4)
C44 C45 C46 C41 -1.1(3)
C42 C41 C46 C45 1.8(3)
P1 C41 C46 C45 173.54(16)
C1 P2 C51 C56 -9.1(2)
C61 P2 C51 C56 100.98(19)
C1 P2 C51 C52 166.07(15)
C61 P2 C51 C52 -83.85(17)
C56 C51 C52 C53 0.5(3)
P2 C51 C52 C53 -175.03(17)
C51 C52 C53 C54 -0.1(3)
C52 C53 C54 C55 -0.4(4)
C53 C54 C55 C56 0.6(4)
C52 C51 C56 C55 -0.3(3)
P2 C51 C56 C55 174.83(19)
C54 C55 C56 C51 -0.3(4)
C1 P2 C61 C62 123.16(18)
C51 P2 C61 C62 12.0(2)
C1 P2 C61 C66 -58.35(18)
C51 P2 C61 C66 -169.51(17)
C66 C61 C62 C63 1.1(3)
P2 C61 C62 C63 179.61(17)
C61 C62 C63 C64 0.4(4)
C62 C63 C64 C65 -1.1(4)
C63 C64 C65 C66 0.4(4)
C64 C65 C66 C61 1.1(4)
C62 C61 C66 C65 -1.8(3)
P2 C61 C66 C65 179.61(19)
N3 B1 C71 C76 19.2(3)
N1 B1 C71 C76 -99.8(2)
C81 B1 C71 C76 132.7(2)
N3 B1 C71 C72 -165.29(18)
N1 B1 C71 C72 75.7(2)
C81 B1 C71 C72 -51.8(2)
C76 C71 C72 F72 -179.38(18)
B1 C71 C72 F72 4.6(3)
C76 C71 C72 C73 3.3(3)
B1 C71 C72 C73 -172.7(2)
F72 C72 C73 F73 -1.1(3)
C71 C72 C73 F73 176.3(2)
F72 C72 C73 C74 179.5(2)
C71 C72 C73 C74 -3.0(4)
F73 C73 C74 F74 1.1(4)
C72 C73 C74 F74 -179.6(2)
F73 C73 C74 C75 -179.0(2)
C72 C73 C74 C75 0.3(4)
F74 C74 C75 F75 1.4(4)
C73 C74 C75 F75 -178.5(2)
F74 C74 C75 C76 -178.3(2)
C73 C74 C75 C76 1.8(4)
C72 C71 C76 F76 179.98(18)
B1 C71 C76 F76 -4.3(3)
C72 C71 C76 C75 -1.0(3)
B1 C71 C76 C75 174.7(2)
F75 C75 C76 F76 -2.1(3)
C74 C75 C76 F76 177.6(2)
F75 C75 C76 C71 178.8(2)
C74 C75 C76 C71 -1.4(4)
N3 B1 C81 C86 -117.2(2)
N1 B1 C81 C86 2.5(3)
C71 B1 C81 C86 123.6(2)
N3 B1 C81 C82 61.9(2)
N1 B1 C81 C82 -178.35(17)
C71 B1 C81 C82 -57.3(2)
C86 C81 C82 F82 178.57(17)
B1 C81 C82 F82 -0.7(3)
C86 C81 C82 C83 0.2(3)
B1 C81 C82 C83 -179.12(19)
F82 C82 C83 F83 -0.6(3)
C81 C82 C83 F83 177.83(19)
F82 C82 C83 C84 -179.52(19)
C81 C82 C83 C84 -1.1(3)
F83 C83 C84 F84 0.1(3)
C82 C83 C84 F84 179.03(19)
F83 C83 C84 C85 -178.34(19)
C82 C83 C84 C85 0.6(3)
F84 C84 C85 F85 2.0(3)
C83 C84 C85 F85 -179.57(19)
F84 C84 C85 C86 -177.73(18)
C83 C84 C85 C86 0.7(3)
C82 C81 C86 F86 -178.61(17)
B1 C81 C86 F86 0.6(3)
C82 C81 C86 C85 1.2(3)
B1 C81 C86 C85 -179.60(19)
F85 C85 C86 F86 -1.6(3)
C84 C85 C86 F86 178.12(18)
F85 C85 C86 C81 178.57(19)
C84 C85 C86 C81 -1.7(3)
